data_7043363
loop_
_publ_author_name
'Helmdach, Kai'
'D\"ork, Stephan'
'Villinger, Alexander'
'Seidel, Wolfram Willy'

_publ_section_title
;
 Sterically Encumbered Metalla-diphosphines: Unlocking Alkyne Rotation by
 PtII Coordination
;
_journal_name_full 'Dalton Trans.'
_journal_paper_doi 10.1039/C7DT01803G
_journal_year 2017
_chemical_formula_moiety 'C39 H52 B Cl2 I N6 O P2 Pt W, 2(C H2 Cl2)'
_chemical_formula_sum 'C41 H56 B Cl6 I N6 O P2 Pt W'
_chemical_formula_weight 1440.20
_chemical_name_systematic
anti-{\m-(diisopropylphosphanyl)(diphenylphosphanyl)acetylene}-[(carbonyl){hydridotris(3,4,5-trimethylpyrazolyl)borate}(iodido)-\h2-C,C?-tungsten(II)]-[dichlorido-\k2-P,P?-platinum(II)]
_space_group_crystal_system monoclinic
_space_group_IT_number 14
_space_group_name_Hall '-P 2ybc'
_space_group_name_H-M_alt 'P 1 21/c 1'
_symmetry_space_group_name_Hall '-P 2ybc'
_symmetry_space_group_name_H-M 'P 1 21/c 1'
_atom_sites_solution_hydrogens geom
_audit_creation_method SHELXL-2014
_audit_update_record
;
2017-03-30 deposited with the CCDC.
2017-06-16 downloaded from the CCDC.
;
_cell_angle_alpha 90
_cell_angle_beta 95.9710(10)
_cell_angle_gamma 90
_cell_formula_units_Z 4
_cell_length_a 13.8095(4)
_cell_length_b 19.9745(5)
_cell_length_c 18.6144(4)
_cell_measurement_reflns_used 9794
_cell_measurement_temperature 123(2)
_cell_measurement_theta_max 32.74
_cell_measurement_theta_min 2.69
_cell_volume 5106.7(2)
_computing_cell_refinement 'Bruker SAINT'
_computing_data_collection 'Bruker APEX2'
_computing_data_reduction 'Bruker SAINT'
_computing_molecular_graphics 'Mercury 2016 '
_computing_publication_material 'SHELXL-2014 (Sheldrick, 2014)'
_computing_structure_refinement 'SHELXL-2014 (Sheldrick, 2014)'
_computing_structure_solution 'SHELXS-97 (Sheldrick, 2008)'
_diffrn_ambient_temperature 123(2)
_diffrn_measured_fraction_theta_full 0.999
_diffrn_measured_fraction_theta_max 1.000
_diffrn_measurement_device_type 'Bruker APEX-II CCD'
_diffrn_measurement_method '\f and \w scans'
_diffrn_radiation_monochromator graphite
_diffrn_radiation_source 'sealed tube'
_diffrn_radiation_type MoK\a
_diffrn_radiation_wavelength 0.71073
_diffrn_reflns_av_R_equivalents 0.0352
_diffrn_reflns_av_unetI/netI 0.0265
_diffrn_reflns_Laue_measured_fraction_full 0.999
_diffrn_reflns_Laue_measured_fraction_max 1.000
_diffrn_reflns_limit_h_max 20
_diffrn_reflns_limit_h_min -17
_diffrn_reflns_limit_k_max 30
_diffrn_reflns_limit_k_min -28
_diffrn_reflns_limit_l_max 21
_diffrn_reflns_limit_l_min -28
_diffrn_reflns_number 97722
_diffrn_reflns_point_group_measured_fraction_full 0.999
_diffrn_reflns_point_group_measured_fraction_max 1.000
_diffrn_reflns_theta_full 25.242
_diffrn_reflns_theta_max 32.500
_diffrn_reflns_theta_min 1.500
_exptl_absorpt_coefficient_mu 6.006
_exptl_absorpt_correction_T_max 0.7465
_exptl_absorpt_correction_T_min 0.6412
_exptl_absorpt_correction_type multi-scan
_exptl_absorpt_process_details '(SADABS; Sheldrick, 2004)'
_exptl_crystal_colour yellow
_exptl_crystal_density_diffrn 1.873
_exptl_crystal_description block
_exptl_crystal_F_000 2776
_exptl_crystal_recrystallization_method 'Re-crystallisation from solvent: dichloromethane, diethylether'
_exptl_crystal_size_max 0.170
_exptl_crystal_size_mid 0.170
_exptl_crystal_size_min 0.110
_refine_diff_density_max 0.971
_refine_diff_density_min -0.936
_refine_diff_density_rms 0.132
_refine_ls_extinction_method none
_refine_ls_goodness_of_fit_ref 1.024
_refine_ls_hydrogen_treatment constr
_refine_ls_matrix_type full
_refine_ls_number_parameters 599
_refine_ls_number_reflns 18470
_refine_ls_number_restraints 33
_refine_ls_restrained_S_all 1.024
_refine_ls_R_factor_all 0.0329
_refine_ls_R_factor_gt 0.0228
_refine_ls_shift/su_max 0.015
_refine_ls_shift/su_mean 0.000
_refine_ls_structure_factor_coef Fsqd
_refine_ls_weighting_details 'w=1/[\s^2^(Fo^2^)+(0.0197P)^2^+6.1399P] where P=(Fo^2^+2Fc^2^)/3'
_refine_ls_weighting_scheme calc
_refine_ls_wR_factor_gt 0.0470
_refine_ls_wR_factor_ref 0.0513
_reflns_Friedel_coverage 0.000
_reflns_number_gt 15752
_reflns_number_total 18470
_reflns_threshold_expression 'I > 2\s(I)'
_cod_data_source_file c7dt01803g2.cif
_cod_data_source_block kh_sd23_2_2
_cod_database_code 7043363
_shelx_space_group_comment
;
The symmetry employed for this shelxl refinement is uniquely defined
by the following loop, which should always be used as a source of
symmetry information in preference to the above space-group names.
They are only intended as comments.
;
_shelx_estimated_absorpt_t_min 0.428
_shelx_estimated_absorpt_t_max 0.558
_shelxl_version_number 2014-3

loop_
_space_group_symop_operation_xyz
'x, y, z'
'-x, y+1/2, -z+1/2'
'-x, -y, -z'
'x, -y-1/2, z-1/2'

loop_
_atom_site_label
_atom_site_type_symbol
_atom_site_fract_x
_atom_site_fract_y
_atom_site_fract_z
_atom_site_U_iso_or_equiv
_atom_site_adp_type
_atom_site_occupancy
_atom_site_site_symmetry_order
_atom_site_calc_flag
_atom_site_refinement_flags_posn
_atom_site_refinement_flags_adp
_atom_site_refinement_flags_occupancy
_atom_site_disorder_assembly
_atom_site_disorder_group
C40A C 0.6434(7) 0.3977(4) 0.3924(5) 0.033 Uani 0.61(2) 1 d . . P A 1
H40A H 0.6595 0.3861 0.3434 0.040 Uiso 0.61(2) 1 calc R U P A 1
H40B H 0.5752 0.4137 0.3879 0.040 Uiso 0.61(2) 1 calc R U P A 1
Cl3A Cl 0.7178(9) 0.4620(4) 0.4251(4) 0.0346(8) Uani 0.61(2) 1 d . . P A 1
Cl4A Cl 0.6510(8) 0.32643(19) 0.4443(5) 0.0454(17) Uani 0.61(2) 1 d . . P A 1
C40B C 0.6291(17) 0.3971(11) 0.3799(11) 0.033 Uani 0.209(19) 1 d . . P B 2
H40C H 0.6510 0.3874 0.3320 0.040 Uiso 0.209(19) 1 calc R U P B 2
H40D H 0.5578 0.4043 0.3751 0.040 Uiso 0.209(19) 1 calc R U P B 2
Cl3B Cl 0.6993(11) 0.4695(15) 0.4280(10) 0.0346(8) Uani 0.209(19) 1 d . . P B 2
Cl4B Cl 0.674(2) 0.3244(7) 0.4565(10) 0.0454(17) Uani 0.209(19) 1 d . . P B 2
C40C C 0.636(2) 0.3892(14) 0.4055(13) 0.033 Uani 0.154(12) 1 d . . P C 3
H40E H 0.5718 0.4121 0.3981 0.040 Uiso 0.154(12) 1 calc R U P C 3
H40F H 0.6503 0.3739 0.3573 0.040 Uiso 0.154(12) 1 calc R U P C 3
Cl3C Cl 0.718(3) 0.4495(10) 0.4306(11) 0.0346(8) Uani 0.154(12) 1 d . . P C 3
Cl4C Cl 0.6185(17) 0.3250(5) 0.4489(11) 0.0454(17) Uani 0.154(12) 1 d . . P C 3
C41A C 0.5053(6) 0.3608(4) 0.0729(5) 0.0430(19) Uani 0.714(10) 1 d D . P D 1
H41A H 0.5586 0.3939 0.0726 0.052 Uiso 0.714(10) 1 calc R U P D 1
H41B H 0.4929 0.3532 0.1237 0.052 Uiso 0.714(10) 1 calc R U P D 1
Cl5A Cl 0.3989(2) 0.39308(19) 0.02383(18) 0.0532(7) Uani 0.714(10) 1 d D . P D 1
Cl6A Cl 0.5407(3) 0.28537(10) 0.03527(16) 0.0567(8) Uani 0.714(10) 1 d D . P D 1
C41B C 0.519(3) 0.375(4) 0.072(5) 0.0430(19) Uani 0.065(4) 1 d D . P E 2
H41C H 0.5513 0.4177 0.0614 0.052 Uiso 0.065(4) 1 calc R U P E 2
H41D H 0.5134 0.3729 0.1245 0.052 Uiso 0.065(4) 1 calc R U P E 2
Cl5B Cl 0.4033(19) 0.3699(13) 0.0228(16) 0.0532(7) Uani 0.065(4) 1 d D . P E 2
Cl6B Cl 0.5869(19) 0.3070(11) 0.0453(10) 0.0567(8) Uani 0.065(4) 1 d D . P E 2
C41C C 0.521(3) 0.3521(11) 0.060(3) 0.0430(19) Uani 0.091(3) 1 d D . P F 3
H41E H 0.5785 0.3595 0.0335 0.052 Uiso 0.091(3) 1 calc R U P F 3
H41F H 0.5335 0.3745 0.1078 0.052 Uiso 0.091(3) 1 calc R U P F 3
Cl5C Cl 0.4172(19) 0.3875(14) 0.0116(12) 0.0532(7) Uani 0.091(3) 1 d D . P F 3
Cl6C Cl 0.5049(10) 0.2665(6) 0.0728(7) 0.0567(8) Uani 0.091(3) 1 d D . P F 3
C41D C 0.53711(16) 0.3684(16) 0.0726(17) 0.0430(19) Uani 0.0314(17) 1 d D . P G 4
H41G H 0.5342 0.4166 0.0605 0.052 Uiso 0.0314(17) 1 calc R U P G 4
H41H H 0.5332 0.3636 0.1252 0.052 Uiso 0.0314(17) 1 calc R U P G 4
Cl6D Cl 0.6468(3) 0.3339(4) 0.0496(5) 0.0567(8) Uani 0.0314(17) 1 d D . P G 4
Cl5D Cl 0.4396(4) 0.3260(4) 0.0244(4) 0.0532(7) Uani 0.0314(17) 1 d D . P G 4
C41E C 0.487(7) 0.362(3) 0.065(3) 0.0430(19) Uani 0.084(8) 1 d D . P H 5
H41I H 0.5489 0.3860 0.0788 0.052 Uiso 0.084(8) 1 calc R U P H 5
H41J H 0.4556 0.3517 0.1087 0.052 Uiso 0.084(8) 1 calc R U P H 5
Cl5E Cl 0.4094(15) 0.4118(12) 0.0052(12) 0.0532(7) Uani 0.084(8) 1 d D . P H 5
Cl6E Cl 0.508(2) 0.2893(9) 0.0168(13) 0.0567(8) Uani 0.084(8) 1 d D . P H 5
Pt1 Pt 0.41961(2) 0.44114(2) 0.24909(2) 0.01341(2) Uani 1 1 d . . . I 3
W1 W 0.09858(2) 0.56721(2) 0.23510(2) 0.01154(2) Uani 1 1 d . . . I 3
I1 I 0.05698(2) 0.58721(2) 0.37639(2) 0.02243(4) Uani 1 1 d . . . I 3
Cl1 Cl 0.57381(4) 0.47078(3) 0.21617(4) 0.02438(12) Uani 1 1 d . . . I 3
Cl2 Cl 0.47179(4) 0.32750(3) 0.26004(4) 0.02363(12) Uani 1 1 d . . . I 3
P1 P 0.37632(4) 0.54917(3) 0.24809(3) 0.01265(10) Uani 1 1 d . . . I 3
P2 P 0.26988(4) 0.41593(3) 0.27489(3) 0.01220(10) Uani 1 1 d . . . I 3
O1 O -0.01121(13) 0.43065(9) 0.23640(11) 0.0236(4) Uani 1 1 d . . . I 3
N1 N 0.13383(14) 0.67690(10) 0.23346(11) 0.0176(4) Uani 1 1 d . . . I 3
N2 N 0.09947(15) 0.71445(10) 0.17451(12) 0.0181(4) Uani 1 1 d . . . I 3
N3 N -0.04978(14) 0.60750(9) 0.19989(10) 0.0135(3) Uani 1 1 d . . . I 3
N4 N -0.05805(14) 0.65507(9) 0.14579(10) 0.0140(3) Uani 1 1 d . . . I 3
N5 N 0.09853(14) 0.56695(9) 0.11808(10) 0.0133(3) Uani 1 1 d . . . I 3
N6 N 0.08230(14) 0.62502(10) 0.07926(11) 0.0161(4) Uani 1 1 d . . . I 3
B1 B 0.03166(19) 0.68341(13) 0.11386(15) 0.0167(5) Uani 1 1 d . . . I 3
H1 H 0.0112 0.7180 0.0765 0.020 Uiso 1 1 calc R U . I 3
C1 C 0.24531(16) 0.55027(11) 0.24901(12) 0.0128(4) Uani 1 1 d . . . I 3
C2 C 0.19930(15) 0.49225(11) 0.25542(11) 0.0119(4) Uani 1 1 d . . . I 3
C3 C 0.02894(16) 0.48085(12) 0.23551(13) 0.0161(4) Uani 1 1 d . . . I 3
C4 C 0.2359(2) 0.70171(14) 0.35112(16) 0.0309(6) Uani 1 1 d . . . I 3
H4A H 0.3008 0.7221 0.3567 0.046 Uiso 1 1 calc R U . I 3
H4B H 0.2420 0.6529 0.3549 0.046 Uiso 1 1 calc R U . I 3
H4C H 0.1981 0.7183 0.3892 0.046 Uiso 1 1 calc R U . I 3
C5 C 0.18535(18) 0.71966(12) 0.27932(15) 0.0212(5) Uani 1 1 d . . . I 3
C6 C 0.18407(19) 0.78376(13) 0.24935(16) 0.0256(6) Uani 1 1 d . . . I 3
C7 C 0.12869(19) 0.77901(12) 0.18372(16) 0.0237(5) Uani 1 1 d . . . I 3
C8 C 0.1009(2) 0.83197(13) 0.12830(18) 0.0337(7) Uani 1 1 d . . . I 3
H8A H 0.1291 0.8749 0.1451 0.051 Uiso 1 1 calc R U . I 3
H8B H 0.1255 0.8197 0.0826 0.051 Uiso 1 1 calc R U . I 3
H8C H 0.0298 0.8359 0.1210 0.051 Uiso 1 1 calc R U . I 3
C9 C 0.2362(2) 0.84395(14) 0.28259(19) 0.0356(7) Uani 1 1 d . . . I 3
H9A H 0.2696 0.8319 0.3298 0.053 Uiso 1 1 calc R U . I 3
H9B H 0.2840 0.8596 0.2510 0.053 Uiso 1 1 calc R U . I 3
H9C H 0.1890 0.8796 0.2886 0.053 Uiso 1 1 calc R U . I 3
C10 C -0.16985(18) 0.54720(13) 0.27165(14) 0.0219(5) Uani 1 1 d . . . I 3
H10A H -0.2405 0.5487 0.2734 0.033 Uiso 1 1 calc R U . I 3
H10B H -0.1506 0.5020 0.2584 0.033 Uiso 1 1 calc R U . I 3
H10C H -0.1369 0.5588 0.3192 0.033 Uiso 1 1 calc R U . I 3
C11 C -0.14167(17) 0.59612(11) 0.21674(13) 0.0155(4) Uani 1 1 d . . . I 3
C12 C -0.20742(17) 0.63641(12) 0.17451(13) 0.0167(4) Uani 1 1 d . . . I 3
C13 C -0.15195(17) 0.67233(11) 0.13022(12) 0.0153(4) Uani 1 1 d . . . I 3
C14 C -0.1853(2) 0.72236(13) 0.07342(14) 0.0237(5) Uani 1 1 d . . . I 3
H14A H -0.2562 0.7274 0.0710 0.036 Uiso 1 1 calc R U . I 3
H14B H -0.1542 0.7656 0.0854 0.036 Uiso 1 1 calc R U . I 3
H14C H -0.1675 0.7070 0.0265 0.036 Uiso 1 1 calc R U . I 3
C15 C -0.31473(19) 0.64199(15) 0.17882(17) 0.0289(6) Uani 1 1 d . . . I 3
H15A H -0.3342 0.6104 0.2149 0.043 Uiso 1 1 calc R U . I 3
H15B H -0.3306 0.6877 0.1927 0.043 Uiso 1 1 calc R U . I 3
H15C H -0.3496 0.6315 0.1316 0.043 Uiso 1 1 calc R U . I 3
C16 C 0.14468(19) 0.44898(11) 0.08920(13) 0.0200(5) Uani 1 1 d . . . I 3
H16A H 0.1566 0.4242 0.0455 0.030 Uiso 1 1 calc R U . I 3
H16B H 0.2034 0.4481 0.1236 0.030 Uiso 1 1 calc R U . I 3
H16C H 0.0907 0.4281 0.1112 0.030 Uiso 1 1 calc R U . I 3
C17 C 0.11929(16) 0.51954(11) 0.06990(12) 0.0148(4) Uani 1 1 d . . . I 3
C18 C 0.11832(17) 0.54751(12) 0.00119(13) 0.0170(4) Uani 1 1 d . . . I 3
C19 C 0.09280(17) 0.61396(12) 0.00903(13) 0.0181(4) Uani 1 1 d . . . I 3
C20 C 0.0770(2) 0.66746(14) -0.04692(15) 0.0304(6) Uani 1 1 d . . . I 3
H20A H 0.0883 0.6491 -0.0942 0.046 Uiso 1 1 calc R U . I 3
H20B H 0.0099 0.6839 -0.0487 0.046 Uiso 1 1 calc R U . I 3
H20C H 0.1223 0.7044 -0.0346 0.046 Uiso 1 1 calc R U . I 3
C21 C 0.1419(2) 0.51206(13) -0.06601(13) 0.0238(5) Uani 1 1 d . . . I 3
H21A H 0.0992 0.4731 -0.0747 0.036 Uiso 1 1 calc R U . I 3
H21B H 0.2099 0.4973 -0.0599 0.036 Uiso 1 1 calc R U . I 3
H21C H 0.1320 0.5427 -0.1072 0.036 Uiso 1 1 calc R U . I 3
C22 C 0.25867(18) 0.40109(11) 0.36965(12) 0.0172(4) Uani 1 1 d . . . I 3
C23 C 0.1762(2) 0.42015(12) 0.40148(13) 0.0217(5) Uani 1 1 d . . . I 3
H23 H 0.1229 0.4404 0.3731 0.026 Uiso 1 1 calc R U . I 3
C24 C 0.1718(2) 0.40946(13) 0.47514(15) 0.0279(6) Uani 1 1 d . . . I 3
H24 H 0.1160 0.4230 0.4973 0.034 Uiso 1 1 calc R U . I 3
C25 C 0.2494(2) 0.37905(13) 0.51584(14) 0.0298(6) Uani 1 1 d . . . I 3
H25 H 0.2468 0.3723 0.5661 0.036 Uiso 1 1 calc R U . I 3
C26 C 0.3302(2) 0.35856(14) 0.48399(14) 0.0289(6) Uani 1 1 d . . . I 3
H26 H 0.3821 0.3367 0.5122 0.035 Uiso 1 1 calc R U . I 3
C27 C 0.3359(2) 0.36970(13) 0.41092(14) 0.0223(5) Uani 1 1 d . . . I 3
H27 H 0.3920 0.3561 0.3892 0.027 Uiso 1 1 calc R U . I 3
C28 C 0.21317(16) 0.34465(11) 0.22718(12) 0.0139(4) Uani 1 1 d . . . I 3
C29 C 0.25474(17) 0.32034(11) 0.16683(13) 0.0170(4) Uani 1 1 d . . . I 3
H29 H 0.3111 0.3413 0.1519 0.020 Uiso 1 1 calc R U . I 3
C30 C 0.21402(19) 0.26596(12) 0.12894(13) 0.0207(5) Uani 1 1 d . . . I 3
H30 H 0.2428 0.2493 0.0883 0.025 Uiso 1 1 calc R U . I 3
C31 C 0.13101(19) 0.23562(12) 0.15022(14) 0.0222(5) Uani 1 1 d . . . I 3
H31 H 0.1027 0.1986 0.1238 0.027 Uiso 1 1 calc R U . I 3
C32 C 0.08971(19) 0.25929(12) 0.20963(14) 0.0204(5) Uani 1 1 d . . . I 3
H32 H 0.0330 0.2384 0.2240 0.025 Uiso 1 1 calc R U . I 3
C33 C 0.13048(17) 0.31352(11) 0.24865(13) 0.0168(4) Uani 1 1 d . . . I 3
H33 H 0.1021 0.3293 0.2898 0.020 Uiso 1 1 calc R U . I 3
C34 C 0.42570(18) 0.59381(13) 0.32998(14) 0.0206(5) Uani 1 1 d . . . I 3
H34 H 0.3922 0.6382 0.3299 0.025 Uiso 1 1 calc R U . I 3
C35 C 0.5350(2) 0.60748(18) 0.33131(17) 0.0368(7) Uani 1 1 d . . . I 3
H35A H 0.5475 0.6315 0.2873 0.055 Uiso 1 1 calc R U . I 3
H35B H 0.5568 0.6348 0.3736 0.055 Uiso 1 1 calc R U . I 3
H35C H 0.5705 0.5649 0.3339 0.055 Uiso 1 1 calc R U . I 3
C36 C 0.4023(2) 0.55651(15) 0.39747(15) 0.0309(6) Uani 1 1 d . . . I 3
H36A H 0.3320 0.5486 0.3949 0.046 Uiso 1 1 calc R U . I 3
H36B H 0.4367 0.5135 0.4006 0.046 Uiso 1 1 calc R U . I 3
H36C H 0.4231 0.5834 0.4403 0.046 Uiso 1 1 calc R U . I 3
C37 C 0.40724(17) 0.59930(12) 0.17111(13) 0.0175(4) Uani 1 1 d . . . I 3
H37 H 0.4798 0.5986 0.1720 0.021 Uiso 1 1 calc R U . I 3
C38 C 0.3659(2) 0.56743(16) 0.10050(15) 0.0337(7) Uani 1 1 d . . . I 3
H38A H 0.3869 0.5206 0.0994 0.051 Uiso 1 1 calc R U . I 3
H38B H 0.2947 0.5694 0.0965 0.051 Uiso 1 1 calc R U . I 3
H38C H 0.3895 0.5917 0.0600 0.051 Uiso 1 1 calc R U . I 3
C39 C 0.3766(3) 0.67257(14) 0.17571(19) 0.0379(8) Uani 1 1 d . . . I 3
H39A H 0.4045 0.6915 0.2219 0.057 Uiso 1 1 calc R U . I 3
H39B H 0.4003 0.6978 0.1359 0.057 Uiso 1 1 calc R U . I 3
H39C H 0.3054 0.6754 0.1724 0.057 Uiso 1 1 calc R U . I 3

loop_
_atom_site_aniso_label
_atom_site_aniso_U_11
_atom_site_aniso_U_22
_atom_site_aniso_U_33
_atom_site_aniso_U_23
_atom_site_aniso_U_13
_atom_site_aniso_U_12
C40A 0.044 0.040 0.013 0.004 -0.007 -0.020
Cl3A 0.0438(15) 0.017(3) 0.0426(9) -0.0012(10) 0.0032(16) -0.003(3)
Cl4A 0.065(7) 0.0261(5) 0.046(2) -0.0018(8) 0.010(2) -0.0142(14)
C40B 0.044 0.040 0.013 0.004 -0.007 -0.020
Cl3B 0.0438(15) 0.017(3) 0.0426(9) -0.0012(10) 0.0032(16) -0.003(3)
Cl4B 0.065(7) 0.0261(5) 0.046(2) -0.0018(8) 0.010(2) -0.0142(14)
C40C 0.044 0.040 0.013 0.004 -0.007 -0.020
Cl3C 0.0438(15) 0.017(3) 0.0426(9) -0.0012(10) 0.0032(16) -0.003(3)
Cl4C 0.065(7) 0.0261(5) 0.046(2) -0.0018(8) 0.010(2) -0.0142(14)
C41A 0.044(5) 0.053(3) 0.034(3) -0.021(2) 0.015(2) -0.008(3)
Cl5A 0.0664(13) 0.0505(15) 0.0458(12) -0.0030(11) 0.0197(7) 0.0110(10)
Cl6A 0.067(2) 0.0495(9) 0.0538(12) -0.0105(8) 0.0078(11) 0.0142(10)
C41B 0.044(5) 0.053(3) 0.034(3) -0.021(2) 0.015(2) -0.008(3)
Cl5B 0.0664(13) 0.0505(15) 0.0458(12) -0.0030(11) 0.0197(7) 0.0110(10)
Cl6B 0.067(2) 0.0495(9) 0.0538(12) -0.0105(8) 0.0078(11) 0.0142(10)
C41C 0.044(5) 0.053(3) 0.034(3) -0.021(2) 0.015(2) -0.008(3)
Cl5C 0.0664(13) 0.0505(15) 0.0458(12) -0.0030(11) 0.0197(7) 0.0110(10)
Cl6C 0.067(2) 0.0495(9) 0.0538(12) -0.0105(8) 0.0078(11) 0.0142(10)
C41D 0.044(5) 0.053(3) 0.034(3) -0.021(2) 0.015(2) -0.008(3)
Cl6D 0.067(2) 0.0495(9) 0.0538(12) -0.0105(8) 0.0078(11) 0.0142(10)
Cl5D 0.0664(13) 0.0505(15) 0.0458(12) -0.0030(11) 0.0197(7) 0.0110(10)
C41E 0.044(5) 0.053(3) 0.034(3) -0.021(2) 0.015(2) -0.008(3)
Cl5E 0.0664(13) 0.0505(15) 0.0458(12) -0.0030(11) 0.0197(7) 0.0110(10)
Cl6E 0.067(2) 0.0495(9) 0.0538(12) -0.0105(8) 0.0078(11) 0.0142(10)
Pt1 0.01055(4) 0.01204(4) 0.01755(4) -0.00096(3) 0.00104(3) 0.00116(3)
W1 0.01028(4) 0.01103(4) 0.01347(4) -0.00003(3) 0.00203(3) 0.00080(3)
I1 0.02419(8) 0.02763(8) 0.01592(7) -0.00177(6) 0.00413(6) 0.00856(6)
Cl1 0.0118(2) 0.0205(3) 0.0415(4) -0.0014(2) 0.0062(2) 0.0010(2)
Cl2 0.0181(3) 0.0184(3) 0.0337(3) -0.0015(2) -0.0005(2) 0.0042(2)
P1 0.0105(2) 0.0119(2) 0.0156(3) -0.00134(19) 0.00193(19) -0.00091(18)
P2 0.0125(2) 0.0111(2) 0.0129(2) 0.00084(19) 0.00117(19) 0.00004(19)
O1 0.0184(9) 0.0193(8) 0.0329(10) 0.0025(7) 0.0021(7) -0.0032(7)
N1 0.0139(9) 0.0138(9) 0.0255(10) -0.0026(7) 0.0038(7) 0.0012(7)
N2 0.0157(9) 0.0131(8) 0.0264(11) 0.0017(8) 0.0075(8) -0.0003(7)
N3 0.0120(8) 0.0127(8) 0.0163(9) 0.0029(7) 0.0038(7) 0.0005(6)
N4 0.0135(9) 0.0128(8) 0.0160(9) 0.0038(7) 0.0027(7) 0.0018(6)
N5 0.0136(8) 0.0124(8) 0.0143(8) 0.0017(7) 0.0035(7) 0.0011(6)
N6 0.0168(9) 0.0153(9) 0.0174(9) 0.0045(7) 0.0070(7) 0.0015(7)
B1 0.0168(12) 0.0135(11) 0.0209(12) 0.0035(9) 0.0079(9) 0.0013(9)
C1 0.0121(9) 0.0132(9) 0.0136(10) -0.0008(7) 0.0028(7) 0.0004(7)
C2 0.0107(9) 0.0140(9) 0.0112(9) 0.0001(7) 0.0026(7) -0.0002(7)
C3 0.0132(10) 0.0175(10) 0.0175(11) 0.0009(8) 0.0021(8) 0.0035(8)
C4 0.0261(14) 0.0273(14) 0.0378(16) -0.0176(12) -0.0041(11) 0.0028(11)
C5 0.0144(11) 0.0172(11) 0.0326(14) -0.0093(10) 0.0047(9) 0.0004(8)
C6 0.0168(12) 0.0170(11) 0.0450(16) -0.0086(11) 0.0131(11) -0.0021(9)
C7 0.0201(12) 0.0133(10) 0.0403(15) -0.0010(10) 0.0159(11) -0.0032(8)
C8 0.0369(16) 0.0158(12) 0.0515(19) 0.0069(12) 0.0194(14) -0.0031(11)
C9 0.0297(15) 0.0221(13) 0.057(2) -0.0135(13) 0.0133(14) -0.0104(11)
C10 0.0171(11) 0.0247(12) 0.0253(13) 0.0077(10) 0.0088(9) -0.0010(9)
C11 0.0138(10) 0.0151(10) 0.0183(11) 0.0006(8) 0.0046(8) -0.0004(8)
C12 0.0124(10) 0.0181(10) 0.0197(11) -0.0003(8) 0.0023(8) 0.0017(8)
C13 0.0159(10) 0.0129(9) 0.0170(10) -0.0015(8) 0.0013(8) 0.0034(8)
C14 0.0233(13) 0.0226(12) 0.0244(12) 0.0066(10) -0.0014(10) 0.0050(9)
C15 0.0147(12) 0.0326(14) 0.0400(16) 0.0066(12) 0.0061(11) 0.0034(10)
C16 0.0270(13) 0.0154(10) 0.0178(11) -0.0012(8) 0.0032(9) 0.0040(9)
C17 0.0123(10) 0.0159(10) 0.0162(10) -0.0007(8) 0.0013(8) 0.0003(8)
C18 0.0156(10) 0.0202(11) 0.0156(10) 0.0011(8) 0.0031(8) 0.0002(8)
C19 0.0171(11) 0.0209(11) 0.0176(11) 0.0043(9) 0.0076(8) 0.0008(8)
C20 0.0427(17) 0.0270(13) 0.0237(13) 0.0112(11) 0.0134(12) 0.0064(12)
C21 0.0278(13) 0.0265(13) 0.0172(11) -0.0018(9) 0.0037(10) 0.0024(10)
C22 0.0227(12) 0.0139(10) 0.0145(10) 0.0005(8) 0.0002(8) -0.0041(8)
C23 0.0312(14) 0.0176(11) 0.0172(11) 0.0013(9) 0.0061(10) 0.0009(9)
C24 0.0472(18) 0.0176(11) 0.0211(13) -0.0003(9) 0.0135(12) -0.0021(11)
C25 0.057(2) 0.0187(12) 0.0127(11) 0.0011(9) -0.0001(11) -0.0106(12)
C26 0.0402(17) 0.0256(13) 0.0187(12) 0.0043(10) -0.0071(11) -0.0069(11)
C27 0.0236(12) 0.0220(12) 0.0200(12) 0.0016(9) -0.0040(9) -0.0042(9)
C28 0.0149(10) 0.0117(9) 0.0148(10) 0.0017(7) -0.0001(8) -0.0001(7)
C29 0.0183(11) 0.0152(10) 0.0175(11) 0.0003(8) 0.0023(8) 0.0005(8)
C30 0.0268(13) 0.0166(10) 0.0185(11) -0.0023(8) 0.0022(9) 0.0013(9)
C31 0.0271(13) 0.0148(10) 0.0232(12) -0.0015(9) -0.0040(10) -0.0039(9)
C32 0.0207(12) 0.0175(11) 0.0229(12) 0.0035(9) 0.0016(9) -0.0052(9)
C33 0.0191(11) 0.0149(10) 0.0165(10) 0.0023(8) 0.0023(8) -0.0027(8)
C34 0.0175(11) 0.0219(11) 0.0228(12) -0.0086(9) 0.0033(9) -0.0041(9)
C35 0.0197(13) 0.059(2) 0.0318(15) -0.0202(14) 0.0022(11) -0.0140(13)
C36 0.0346(16) 0.0385(16) 0.0197(13) -0.0059(11) 0.0030(11) -0.0024(12)
C37 0.0147(10) 0.0180(10) 0.0208(11) 0.0022(8) 0.0056(8) -0.0025(8)
C38 0.0358(16) 0.0453(18) 0.0200(13) 0.0060(12) 0.0033(11) -0.0124(13)
C39 0.051(2) 0.0208(13) 0.0458(19) 0.0125(12) 0.0244(15) 0.0062(13)

loop_
_atom_type_symbol
_atom_type_description
_atom_type_scat_dispersion_real
_atom_type_scat_dispersion_imag
_atom_type_scat_source
C C 0.0033 0.0016 'International Tables Vol C Tables 4.2.6.8 and 6.1.1.4'
H H 0.0000 0.0000 'International Tables Vol C Tables 4.2.6.8 and 6.1.1.4'
B B 0.0013 0.0007 'International Tables Vol C Tables 4.2.6.8 and 6.1.1.4'
N N 0.0061 0.0033 'International Tables Vol C Tables 4.2.6.8 and 6.1.1.4'
O O 0.0106 0.0060 'International Tables Vol C Tables 4.2.6.8 and 6.1.1.4'
P P 0.1023 0.0942 'International Tables Vol C Tables 4.2.6.8 and 6.1.1.4'
Cl Cl 0.1484 0.1585 'International Tables Vol C Tables 4.2.6.8 and 6.1.1.4'
I I -0.4742 1.8119 'International Tables Vol C Tables 4.2.6.8 and 6.1.1.4'
W W -0.8490 6.8722 'International Tables Vol C Tables 4.2.6.8 and 6.1.1.4'
Pt Pt -1.7033 8.3905 'International Tables Vol C Tables 4.2.6.8 and 6.1.1.4'

loop_
_geom_angle_atom_site_label_1
_geom_angle_atom_site_label_2
_geom_angle_atom_site_label_3
_geom_angle
Cl3A C40A Cl4A 114.9(7)
Cl3A C40A H40A 108.5
Cl4A C40A H40A 108.5
Cl3A C40A H40B 108.5
Cl4A C40A H40B 108.5
H40A C40A H40B 107.5
Cl3B C40B Cl4B 96.2(13)
Cl3B C40B H40C 112.5
Cl4B C40B H40C 112.5
Cl3B C40B H40D 112.5
Cl4B C40B H40D 112.5
H40C C40B H40D 110.0
Cl4C C40C Cl3C 125.6(19)
Cl4C C40C H40E 105.9
Cl3C C40C H40E 105.9
Cl4C C40C H40F 105.9
Cl3C C40C H40F 105.9
H40E C40C H40F 106.2
Cl6A C41A Cl5A 111.0(3)
Cl6A C41A H41A 109.4
Cl5A C41A H41A 109.4
Cl6A C41A H41B 109.4
Cl5A C41A H41B 109.4
H41A C41A H41B 108.0
Cl6B C41B Cl5B 106.9(16)
Cl6B C41B H41C 110.3
Cl5B C41B H41C 110.3
Cl6B C41B H41D 110.3
Cl5B C41B H41D 110.3
H41C C41B H41D 108.6
Cl6C C41C Cl5C 110.7(17)
Cl6C C41C H41E 109.5
Cl5C C41C H41E 109.5
Cl6C C41C H41F 109.5
Cl5C C41C H41F 109.5
H41E C41C H41F 108.1
Cl6D C41D Cl5D 108.8(11)
Cl6D C41D H41G 109.9
Cl5D C41D H41G 109.9
Cl6D C41D H41H 109.9
Cl5D C41D H41H 109.9
H41G C41D H41H 108.3
Cl6E C41E Cl5E 105.7(15)
Cl6E C41E H41I 110.6
Cl5E C41E H41I 110.6
Cl6E C41E H41J 110.6
Cl5E C41E H41J 110.6
H41I C41E H41J 108.7
P2 Pt1 P1 88.09(2)
P2 Pt1 Cl1 176.87(2)
P1 Pt1 Cl1 90.19(2)
P2 Pt1 Cl2 92.61(2)
P1 Pt1 Cl2 175.28(2)
Cl1 Pt1 Cl2 89.32(2)
C3 W1 C1 109.36(9)
C3 W1 C2 71.51(9)
C1 W1 C2 37.98(8)
C3 W1 N5 93.00(8)
C1 W1 N5 91.34(8)
C2 W1 N5 96.44(8)
C3 W1 N3 83.33(8)
C1 W1 N3 164.39(8)
C2 W1 N3 154.15(8)
N5 W1 N3 78.62(7)
C3 W1 N1 163.44(8)
C1 W1 N1 87.12(8)
C2 W1 N1 124.81(8)
N5 W1 N1 88.06(7)
N3 W1 N1 80.68(7)
C3 W1 I1 88.47(7)
C1 W1 I1 101.76(6)
C2 W1 I1 97.66(6)
N5 W1 I1 165.54(5)
N3 W1 I1 87.27(5)
N1 W1 I1 86.51(5)
C1 P1 C37 108.34(11)
C1 P1 C34 105.75(11)
C37 P1 C34 106.68(12)
C1 P1 Pt1 106.12(7)
C37 P1 Pt1 116.68(8)
C34 P1 Pt1 112.68(9)
C22 P2 C28 105.81(10)
C22 P2 C2 103.43(10)
C28 P2 C2 111.36(10)
C22 P2 Pt1 114.97(8)
C28 P2 Pt1 115.79(8)
C2 P2 Pt1 104.88(7)
C5 N1 N2 105.92(19)
C5 N1 W1 134.95(17)
N2 N1 W1 119.13(14)
C7 N2 N1 110.2(2)
C7 N2 B1 129.3(2)
N1 N2 B1 120.36(18)
C11 N3 N4 105.99(18)
C11 N3 W1 136.24(15)
N4 N3 W1 117.74(13)
C13 N4 N3 109.78(18)
C13 N4 B1 128.37(19)
N3 N4 B1 121.79(18)
C17 N5 N6 106.04(18)
C17 N5 W1 133.26(15)
N6 N5 W1 120.50(14)
C19 N6 N5 110.11(19)
C19 N6 B1 129.1(2)
N5 N6 B1 118.53(18)
N2 B1 N6 110.4(2)
N2 B1 N4 108.77(19)
N6 B1 N4 107.64(19)
N2 B1 H1 110.0
N6 B1 H1 110.0
N4 B1 H1 110.0
C2 C1 P1 118.44(16)
C2 C1 W1 71.33(13)
P1 C1 W1 168.19(13)
C1 C2 P2 119.62(17)
C1 C2 W1 70.69(13)
P2 C2 W1 169.67(13)
O1 C3 W1 179.4(2)
C5 C4 H4A 109.5
C5 C4 H4B 109.5
H4A C4 H4B 109.5
C5 C4 H4C 109.5
H4A C4 H4C 109.5
H4B C4 H4C 109.5
N1 C5 C6 110.0(2)
N1 C5 C4 125.5(2)
C6 C5 C4 124.5(2)
C7 C6 C5 105.9(2)
C7 C6 C9 128.3(3)
C5 C6 C9 125.7(3)
N2 C7 C6 108.0(2)
N2 C7 C8 122.1(3)
C6 C7 C8 129.9(2)
C7 C8 H8A 109.5
C7 C8 H8B 109.5
H8A C8 H8B 109.5
C7 C8 H8C 109.5
H8A C8 H8C 109.5
H8B C8 H8C 109.5
C6 C9 H9A 109.5
C6 C9 H9B 109.5
H9A C9 H9B 109.5
C6 C9 H9C 109.5
H9A C9 H9C 109.5
H9B C9 H9C 109.5
C11 C10 H10A 109.5
C11 C10 H10B 109.5
H10A C10 H10B 109.5
C11 C10 H10C 109.5
H10A C10 H10C 109.5
H10B C10 H10C 109.5
N3 C11 C12 110.0(2)
N3 C11 C10 125.7(2)
C12 C11 C10 124.2(2)
C13 C12 C11 105.5(2)
C13 C12 C15 127.3(2)
C11 C12 C15 127.1(2)
N4 C13 C12 108.7(2)
N4 C13 C14 123.0(2)
C12 C13 C14 128.3(2)
C13 C14 H14A 109.5
C13 C14 H14B 109.5
H14A C14 H14B 109.5
C13 C14 H14C 109.5
H14A C14 H14C 109.5
H14B C14 H14C 109.5
C12 C15 H15A 109.5
C12 C15 H15B 109.5
H15A C15 H15B 109.5
C12 C15 H15C 109.5
H15A C15 H15C 109.5
H15B C15 H15C 109.5
C17 C16 H16A 109.5
C17 C16 H16B 109.5
H16A C16 H16B 109.5
C17 C16 H16C 109.5
H16A C16 H16C 109.5
H16B C16 H16C 109.5
N5 C17 C18 110.2(2)
N5 C17 C16 124.3(2)
C18 C17 C16 125.5(2)
C19 C18 C17 105.4(2)
C19 C18 C21 128.2(2)
C17 C18 C21 126.3(2)
N6 C19 C18 108.3(2)
N6 C19 C20 122.4(2)
C18 C19 C20 129.3(2)
C19 C20 H20A 109.5
C19 C20 H20B 109.5
H20A C20 H20B 109.5
C19 C20 H20C 109.5
H20A C20 H20C 109.5
H20B C20 H20C 109.5
C18 C21 H21A 109.5
C18 C21 H21B 109.5
H21A C21 H21B 109.5
C18 C21 H21C 109.5
H21A C21 H21C 109.5
H21B C21 H21C 109.5
C23 C22 C27 120.1(2)
C23 C22 P2 121.79(19)
C27 C22 P2 118.1(2)
C22 C23 C24 119.8(3)
C22 C23 H23 120.1
C24 C23 H23 120.1
C25 C24 C23 119.7(3)
C25 C24 H24 120.2
C23 C24 H24 120.2
C26 C25 C24 120.6(2)
C26 C25 H25 119.7
C24 C25 H25 119.7
C25 C26 C27 120.3(3)
C25 C26 H26 119.8
C27 C26 H26 119.8
C26 C27 C22 119.5(3)
C26 C27 H27 120.2
C22 C27 H27 120.2
C33 C28 C29 119.4(2)
C33 C28 P2 122.33(18)
C29 C28 P2 118.24(17)
C30 C29 C28 120.2(2)
C30 C29 H29 119.9
C28 C29 H29 119.9
C29 C30 C31 120.1(2)
C29 C30 H30 120.0
C31 C30 H30 120.0
C32 C31 C30 120.1(2)
C32 C31 H31 120.0
C30 C31 H31 120.0
C31 C32 C33 120.5(2)
C31 C32 H32 119.8
C33 C32 H32 119.8
C32 C33 C28 119.8(2)
C32 C33 H33 120.1
C28 C33 H33 120.1
C36 C34 C35 111.5(2)
C36 C34 P1 110.78(18)
C35 C34 P1 112.36(18)
C36 C34 H34 107.3
C35 C34 H34 107.3
P1 C34 H34 107.3
C34 C35 H35A 109.5
C34 C35 H35B 109.5
H35A C35 H35B 109.5
C34 C35 H35C 109.5
H35A C35 H35C 109.5
H35B C35 H35C 109.5
C34 C36 H36A 109.5
C34 C36 H36B 109.5
H36A C36 H36B 109.5
C34 C36 H36C 109.5
H36A C36 H36C 109.5
H36B C36 H36C 109.5
C38 C37 C39 111.7(2)
C38 C37 P1 110.51(17)
C39 C37 P1 113.00(18)
C38 C37 H37 107.1
C39 C37 H37 107.1
P1 C37 H37 107.1
C37 C38 H38A 109.5
C37 C38 H38B 109.5
H38A C38 H38B 109.5
C37 C38 H38C 109.5
H38A C38 H38C 109.5
H38B C38 H38C 109.5
C37 C39 H39A 109.5
C37 C39 H39B 109.5
H39A C39 H39B 109.5
C37 C39 H39C 109.5
H39A C39 H39C 109.5
H39B C39 H39C 109.5

loop_
_geom_bond_atom_site_label_1
_geom_bond_atom_site_label_2
_geom_bond_distance
C40A Cl3A 1.716(11)
C40A Cl4A 1.717(12)
C40A H40A 0.9900
C40A H40B 0.9900
C40B Cl3B 1.91(3)
C40B Cl4B 2.08(3)
C40B H40C 0.9900
C40B H40D 0.9900
C40C Cl4C 1.55(3)
C40C Cl3C 1.69(3)
C40C H40E 0.9900
C40C H40F 0.9900
C41A Cl6A 1.753(5)
C41A Cl5A 1.769(6)
C41A H41A 0.9900
C41A H41B 0.9900
C41B Cl6B 1.749(17)
C41B Cl5B 1.762(17)
C41B H41C 0.9900
C41B H41D 0.9900
C41C Cl6C 1.744(17)
C41C Cl5C 1.763(17)
C41C H41E 0.9900
C41C H41F 0.9900
C41D Cl6D 1.756(11)
C41D Cl5D 1.756(11)
C41D H41G 0.9900
C41D H41H 0.9900
C41E Cl6E 1.747(17)
C41E Cl5E 1.760(18)
C41E H41I 0.9900
C41E H41J 0.9900
Pt1 P2 2.2285(6)
Pt1 P1 2.2387(6)
Pt1 Cl1 2.3521(6)
Pt1 Cl2 2.3838(6)
W1 C3 1.975(2)
W1 C1 2.044(2)
W1 C2 2.052(2)
W1 N5 2.1783(19)
W1 N3 2.2350(19)
W1 N1 2.2452(19)
W1 I1 2.77862(19)
P1 C1 1.811(2)
P1 C37 1.834(2)
P1 C34 1.835(2)
P2 C22 1.811(2)
P2 C28 1.812(2)
P2 C2 1.825(2)
O1 C3 1.147(3)
N1 C5 1.356(3)
N1 N2 1.372(3)
N2 C7 1.357(3)
N2 B1 1.522(3)
N3 C11 1.358(3)
N3 N4 1.381(3)
N4 C13 1.344(3)
N4 B1 1.537(3)
N5 C17 1.355(3)
N5 N6 1.373(3)
N6 C19 1.348(3)
N6 B1 1.536(3)
B1 H1 1.0000
C1 C2 1.333(3)
C4 C5 1.486(4)
C4 H4A 0.9800
C4 H4B 0.9800
C4 H4C 0.9800
C5 C6 1.396(4)
C6 C7 1.375(4)
C6 C9 1.501(4)
C7 C8 1.500(4)
C8 H8A 0.9800
C8 H8B 0.9800
C8 H8C 0.9800
C9 H9A 0.9800
C9 H9B 0.9800
C9 H9C 0.9800
C10 C11 1.495(3)
C10 H10A 0.9800
C10 H10B 0.9800
C10 H10C 0.9800
C11 C12 1.393(3)
C12 C13 1.383(3)
C12 C15 1.496(3)
C13 C14 1.493(3)
C14 H14A 0.9800
C14 H14B 0.9800
C14 H14C 0.9800
C15 H15A 0.9800
C15 H15B 0.9800
C15 H15C 0.9800
C16 C17 1.487(3)
C16 H16A 0.9800
C16 H16B 0.9800
C16 H16C 0.9800
C17 C18 1.394(3)
C18 C19 1.385(3)
C18 C21 1.502(3)
C19 C20 1.492(3)
C20 H20A 0.9800
C20 H20B 0.9800
C20 H20C 0.9800
C21 H21A 0.9800
C21 H21B 0.9800
C21 H21C 0.9800
C22 C23 1.391(4)
C22 C27 1.397(3)
C23 C24 1.395(4)
C23 H23 0.9500
C24 C25 1.386(4)
C24 H24 0.9500
C25 C26 1.379(4)
C25 H25 0.9500
C26 C27 1.389(4)
C26 H26 0.9500
C27 H27 0.9500
C28 C33 1.395(3)
C28 C29 1.401(3)
C29 C30 1.382(3)
C29 H29 0.9500
C30 C31 1.390(4)
C30 H30 0.9500
C31 C32 1.380(4)
C31 H31 0.9500
C32 C33 1.390(3)
C32 H32 0.9500
C33 H33 0.9500
C34 C36 1.524(4)
C34 C35 1.531(4)
C34 H34 1.0000
C35 H35A 0.9800
C35 H35B 0.9800
C35 H35C 0.9800
C36 H36A 0.9800
C36 H36B 0.9800
C36 H36C 0.9800
C37 C38 1.517(4)
C37 C39 1.528(4)
C37 H37 1.0000
C38 H38A 0.9800
C38 H38B 0.9800
C38 H38C 0.9800
C39 H39A 0.9800
C39 H39B 0.9800
C39 H39C 0.9800

loop_
_geom_torsion_atom_site_label_1
_geom_torsion_atom_site_label_2
_geom_torsion_atom_site_label_3
_geom_torsion_atom_site_label_4
_geom_torsion
C5_c N1_c N2_c C7_c -0.2(3)
W1 N1 N2 C7 -179.79(15)
C5 N1 N2 B1 -175.5(2)
W1 N1 N2 B1 4.9(3)
C11 N3 N4 C13 0.1(2)
W1 N3 N4 C13 178.42(14)
C11 N3 N4 B1 177.6(2)
W1 N3 N4 B1 -4.1(3)
C17 N5 N6 C19 -0.1(2)
W1 N5 N6 C19 175.42(15)
C17 N5 N6 B1 164.4(2)
W1 N5 N6 B1 -20.1(3)
C7 N2 B1 N6 124.6(3)
N1 N2 B1 N6 -61.1(3)
C7 N2 B1 N4 -117.5(3)
N1 N2 B1 N4 56.8(3)
C19 N6 B1 N2 -127.8(2)
N5 N6 B1 N2 71.1(3)
C19 N6 B1 N4 113.6(3)
N5 N6 B1 N4 -47.5(3)
C13 N4 B1 N2 119.1(2)
N3 N4 B1 N2 -57.9(3)
C13 N4 B1 N6 -121.2(2)
N3 N4 B1 N6 61.8(3)
C37 P1 C1 C2 130.90(18)
C34 P1 C1 C2 -115.04(19)
Pt1 P1 C1 C2 4.9(2)
C37 P1 C1 W1 -13.3(7)
C34 P1 C1 W1 100.8(6)
Pt1 P1 C1 W1 -139.3(6)
P1 C1 C2 P2 8.1(3)
W1 C1 C2 P2 -179.21(16)
P1 C1 C2 W1 -172.74(16)
C22 P2 C2 C1 104.00(19)
C28 P2 C2 C1 -142.80(18)
Pt1 P2 C2 C1 -16.83(19)
C22 P2 C2 W1 -71.8(7)
C28 P2 C2 W1 41.4(7)
Pt1 P2 C2 W1 167.4(7)
N2 N1 C5 C6 -0.4(3)
W1 N1 C5 C6 179.11(17)
N2 N1 C5 C4 179.5(2)
W1 N1 C5 C4 -1.0(4)
N1 C5 C6 C7 0.8(3)
C4 C5 C6 C7 -179.1(2)
N1 C5 C6 C9 -177.4(2)
C4 C5 C6 C9 2.7(4)
N1 N2 C7 C6 0.7(3)
B1 N2 C7 C6 175.5(2)
N1 N2 C7 C8 -179.2(2)
B1 N2 C7 C8 -4.4(4)
C5 C6 C7 N2 -0.9(3)
C9 C6 C7 N2 177.3(3)
C5 C6 C7 C8 179.0(3)
C9 C6 C7 C8 -2.9(5)
N4 N3 C11 C12 -0.6(3)
W1 N3 C11 C12 -178.42(17)
N4 N3 C11 C10 178.7(2)
W1 N3 C11 C10 0.9(4)
N3 C11 C12 C13 0.9(3)
C10 C11 C12 C13 -178.4(2)
N3 C11 C12 C15 -176.5(2)
C10 C11 C12 C15 4.2(4)
N3 N4 C13 C12 0.4(3)
B1 N4 C13 C12 -176.9(2)
N3 N4 C13 C14 -179.4(2)
B1 N4 C13 C14 3.3(4)
C11 C12 C13 N4 -0.8(3)
C15 C12 C13 N4 176.6(2)
C11 C12 C13 C14 179.0(2)
C15 C12 C13 C14 -3.6(4)
N6 N5 C17 C18 1.2(3)
W1 N5 C17 C18 -173.42(16)
N6 N5 C17 C16 178.1(2)
W1 N5 C17 C16 3.5(3)
N5 C17 C18 C19 -1.9(3)
C16 C17 C18 C19 -178.7(2)
N5 C17 C18 C21 177.2(2)
C16 C17 C18 C21 0.4(4)
N5 N6 C19 C18 -1.1(3)
B1 N6 C19 C18 -163.5(2)
N5 N6 C19 C20 178.3(2)
B1 N6 C19 C20 16.0(4)
C17 C18 C19 N6 1.8(3)
C21 C18 C19 N6 -177.3(2)
C17 C18 C19 C20 -177.6(3)
C21 C18 C19 C20 3.3(4)
C28 P2 C22 C23 -86.4(2)
C2 P2 C22 C23 30.8(2)
Pt1 P2 C22 C23 144.48(18)
C28 P2 C22 C27 93.7(2)
C2 P2 C22 C27 -149.12(19)
Pt1 P2 C22 C27 -35.4(2)
C27 C22 C23 C24 1.7(4)
P2 C22 C23 C24 -178.16(19)
C22 C23 C24 C25 -0.9(4)
C23 C24 C25 C26 -0.8(4)
C24 C25 C26 C27 1.6(4)
C25 C26 C27 C22 -0.8(4)
C23 C22 C27 C26 -0.9(4)
P2 C22 C27 C26 179.00(19)
C22 P2 C28 C33 36.5(2)
C2 P2 C28 C33 -75.2(2)
Pt1 P2 C28 C33 165.16(16)
C22 P2 C28 C29 -143.25(18)
C2 P2 C28 C29 105.04(18)
Pt1 P2 C28 C29 -14.6(2)
C33 C28 C29 C30 0.0(3)
P2 C28 C29 C30 179.83(18)
C28 C29 C30 C31 0.6(4)
C29 C30 C31 C32 -0.7(4)
C30 C31 C32 C33 0.0(4)
C31 C32 C33 C28 0.6(4)
C29 C28 C33 C32 -0.7(3)
P2 C28 C33 C32 179.54(18)
C1 P1 C34 C36 63.9(2)
C37 P1 C34 C36 179.08(19)
Pt1 P1 C34 C36 -51.6(2)
C1 P1 C34 C35 -170.6(2)
C37 P1 C34 C35 -55.4(2)
Pt1 P1 C34 C35 73.9(2)
C1 P1 C37 C38 -64.5(2)
C34 P1 C37 C38 -177.9(2)
Pt1 P1 C37 C38 55.1(2)
C1 P1 C37 C39 61.4(2)
C34 P1 C37 C39 -52.0(2)
Pt1 P1 C37 C39 -178.94(18)
